data_2005937
loop_
_publ_author_name
'Karentzopoulos, S.'
'Engelking, H.'
'Bremer, B.'
'Paschke, N.'
'Krebs, B.'

_publ_section_title
;
 The First Example of a <i>cis</i>-Platinum Analogue with Two Directly
 Bridged Imidazoles: [Pt(mimim)Cl~2~].Et~4~NCl
;
_journal_issue 2
_journal_name_full 'Acta Crystallographica Section C'
_journal_page_first 172
_journal_page_last 174
_journal_paper_doi 10.1107/S0108270196011948
_journal_volume 53
_journal_year 1997
_chemical_formula_iupac '(C8 H20 N1)[Pt Cl2 (C7 H8 N4)] Cl'
_chemical_formula_moiety '[Pt (C7 H8 N4) Cl2] [N (C2 H5)4]Cl'
_chemical_formula_sum 'C15 H28 Cl3 N5 Pt'
_chemical_formula_weight 579.86
_chemical_name_systematic ?
_space_group_IT_number 14
_symmetry_cell_setting monoclinic
_symmetry_space_group_name_Hall '-P 2ybc'
_symmetry_space_group_name_H-M 'P 1 21/c 1'
_audit_creation_method SHELXL
_cell_angle_alpha 90.
_cell_angle_beta 101.00(3)
_cell_angle_gamma 90.
_cell_formula_units_Z 4
_cell_length_a 7.0470(10)
_cell_length_b 23.973(5)
_cell_length_c 12.280(2)
_cell_measurement_reflns_used 26
_cell_measurement_temperature 150(2)
_cell_measurement_theta_max 13
_cell_measurement_theta_min 3
_cell_volume 2036.4(6)
_computing_structure_refinement 'SHELXL93 (Sheldrick, 1993)'
_computing_structure_solution 'SHELXS86 (Sheldrick, 1990)'
_diffrn_ambient_temperature 150(2)
_diffrn_measurement_device 'Synthex P2~1~'
_diffrn_measurement_method \w
_diffrn_radiation_monochromator graphite
_diffrn_radiation_source 'fine-focus sealed tube'
_diffrn_radiation_type MoK\a
_diffrn_radiation_wavelength 0.71073
_diffrn_reflns_av_R_equivalents 0.0386
_diffrn_reflns_av_sigmaI/netI 0.0974
_diffrn_reflns_limit_h_max 8
_diffrn_reflns_limit_h_min -8
_diffrn_reflns_limit_k_max 19
_diffrn_reflns_limit_k_min -28
_diffrn_reflns_limit_l_max 3
_diffrn_reflns_limit_l_min -14
_diffrn_reflns_number 3717
_diffrn_reflns_theta_max 25
_diffrn_reflns_theta_min 2.40
_diffrn_standards_decay_% none
_diffrn_standards_interval_count 98
_diffrn_standards_number 2
_exptl_absorpt_coefficient_mu 7.292
_exptl_absorpt_correction_T_max 0.864
_exptl_absorpt_correction_T_min 0.732
_exptl_absorpt_correction_type 'empirical via \y scans (North, Phillips & Mathews, 1968)'
_exptl_crystal_colour yellow
_exptl_crystal_density_diffrn 1.891
_exptl_crystal_density_method 'not measured'
_exptl_crystal_description needle
_exptl_crystal_F_000 1128
_exptl_crystal_size_max 0.35
_exptl_crystal_size_mid 0.03
_exptl_crystal_size_min 0.02
_refine_diff_density_max 1.307
_refine_diff_density_min -0.927
_refine_ls_extinction_method none
_refine_ls_goodness_of_fit_all 1.018
_refine_ls_goodness_of_fit_obs 1.073
_refine_ls_hydrogen_treatment 'noref; riding'
_refine_ls_matrix_type full
_refine_ls_number_parameters 222
_refine_ls_number_reflns 3544
_refine_ls_number_restraints 0
_refine_ls_restrained_S_all 1.019
_refine_ls_restrained_S_obs 1.073
_refine_ls_R_factor_all 0.0964
_refine_ls_R_factor_obs 0.0489
_refine_ls_shift/esd_max 0.165
_refine_ls_shift/esd_mean 0.003
_refine_ls_structure_factor_coef Fsqd
_refine_ls_weighting_scheme
;
calc w = 1/[\s^2^(F~o~^2^) + (0.041P)^2^]
where P = (F~o~^2^ + 2F~c~^2^)/3
;
_refine_ls_wR_factor_all 0.1050
_refine_ls_wR_factor_obs 0.0893
_reflns_number_observed 2382
_reflns_number_total 3545
_reflns_observed_criterion >2sigma(I)
_cod_data_source_file jz1120.cif
_cod_data_source_block ptcl
_cod_original_sg_symbol_H-M 'P 21/c'
_cod_original_formula_sum 'C15 H28 Cl3 N5 Pt1'
_cod_database_code 2005937

loop_
_symmetry_equiv_pos_as_xyz
'x, y, z'
'-x, y+1/2, -z+1/2'
'-x, -y, -z'
'x, -y-1/2, z-1/2'

loop_
_atom_site_aniso_label
_atom_site_aniso_U_11
_atom_site_aniso_U_12
_atom_site_aniso_U_13
_atom_site_aniso_U_22
_atom_site_aniso_U_23
_atom_site_aniso_U_33
Pt1 0.0214(2) -0.0026(3) 0.00198(14) 0.0223(2) 0.0033(3) 0.0220(2)
Cl1 0.050(2) -0.003(2) 0.0093(14) 0.040(2) 0.0007(14) 0.023(2)
Cl2 0.039(2) -0.0016(13) 0.0049(13) 0.0235(15) 0.0092(13) 0.033(2)
Cl3 0.056(2) 0.011(2) 0.019(2) 0.031(2) 0.0127(15) 0.040(2)
N1 0.021(5) -0.011(4) 0.011(4) 0.027(5) 0.007(4) 0.026(5)
N2 0.029(6) -0.006(4) 0.009(4) 0.027(6) 0.003(5) 0.033(6)
N3 0.017(5) -0.005(4) 0.006(4) 0.025(5) -0.001(4) 0.028(5)
N4 0.025(5) 0.003(4) 0.009(4) 0.028(6) 0.009(4) 0.026(5)
C1 0.026(6) -0.001(5) 0.003(6) 0.016(6) -0.001(6) 0.039(7)
C2 0.027(6) -0.001(6) 0.012(5) 0.022(6) -0.005(6) 0.029(7)
C3 0.029(6) -0.003(5) 0.009(5) 0.020(6) -0.004(5) 0.010(5)
C4 0.021(6) -0.002(4) 0.001(5) 0.013(6) -0.001(5) 0.022(6)
C5 0.023(6) 0.009(5) -0.004(5) 0.033(7) -0.010(6) 0.037(7)
C6 0.031(7) 0.003(5) 0.002(5) 0.019(6) -0.002(5) 0.028(7)
C7 0.035(7) 0.004(6) 0.011(6) 0.049(8) 0.002(6) 0.029(7)
N5 0.014(5) 0.004(4) -0.005(4) 0.029(6) -0.001(5) 0.040(6)
C8 0.045(8) -0.005(6) 0.008(6) 0.025(7) -0.016(6) 0.038(7)
C9 0.072(11) -0.003(7) 0.025(8) 0.029(7) -0.007(6) 0.044(8)
C10 0.043(9) -0.006(7) 0.009(7) 0.048(9) -0.013(7) 0.052(9)
C11 0.037(8) -0.001(6) 0.001(6) 0.021(7) -0.006(6) 0.048(8)
C12 0.037(8) 0.005(7) 0.008(7) 0.041(8) -0.001(7) 0.051(9)
C13 0.060(10) 0.020(8) 0.038(8) 0.058(10) 0.019(8) 0.053(10)
C14 0.058(10) 0.021(7) 0.011(7) 0.049(9) 0.015(7) 0.035(8)
C15 0.081(11) 0.018(8) 0.018(7) 0.041(9) 0.005(7) 0.031(8)

loop_
_atom_site_label
_atom_site_occupancy
_atom_site_fract_x
_atom_site_fract_y
_atom_site_fract_z
_atom_site_U_iso_or_equiv
_atom_site_thermal_displace_type
_atom_site_calc_flag
_atom_site_refinement_flags
_atom_site_type_symbol
Pt(1) 1 0.21112(6) 0.01814(2) 0.16805(4) 0.02217(14) Uani d . Pt
Cl(1) 1 0.1549(5) 0.04800(14) 0.3384(2) 0.0377(8) Uani d . Cl
Cl(2) 1 0.2441(4) -0.07421(12) 0.2196(3) 0.0321(7) Uani d . Cl
Cl(3) 1 0.0895(5) 0.22354(13) -0.2445(3) 0.0410(8) Uani d . Cl
N(1) 1 0.2487(13) 0.0026(4) 0.0118(8) 0.024(2) Uani d . N
N(2) 1 0.2576(13) 0.0313(4) -0.1565(8) 0.029(2) Uani d . N
N(3) 1 0.1818(12) 0.0954(4) 0.1028(8) 0.023(2) Uani d . N
N(4) 1 0.1624(13) 0.1513(4) -0.0410(8) 0.026(2) Uani d . N
H(4) 1 0.1621(13) 0.1632(4) -0.1088(8) 0.031 Uiso calc R H
C(1) 1 0.2898(16) -0.0428(5) -0.0449(10) 0.028(3) Uani d . C
H(1) 1 0.3105(16) -0.0797(5) -0.0171(10) 0.033 Uiso calc R H
C(2) 1 0.2956(16) -0.0249(5) -0.1506(9) 0.025(3) Uani d . C
H(2) 1 0.3215(16) -0.0475(5) -0.2095(9) 0.030 Uiso calc R H
C(3) 1 0.2280(16) 0.0457(5) -0.0557(8) 0.019(2) Uani d . C
C(4) 1 0.1887(15) 0.0992(4) -0.0063(9) 0.019(2) Uani d . C
C(5) 1 0.1422(16) 0.1476(5) 0.1350(10) 0.032(3) Uani d . C
H(5) 1 0.1224(16) 0.1574(5) 0.2070(10) 0.038 Uiso calc R H
C(6) 1 0.1351(16) 0.1841(5) 0.0490(9) 0.027(3) Uani d . C
H(6) 1 0.1157(16) 0.2233(5) 0.0500(9) 0.032 Uiso calc R H
C(7) 1 0.2391(18) 0.0659(6) -0.2568(10) 0.037(3) Uani d . C
H(7A) 1 0.1049(31) 0.0650(27) -0.2971(36) 0.056 Uiso calc R H
H(7B) 1 0.3243(88) 0.0513(20) -0.3045(32) 0.056 Uiso calc R H
H(7C) 1 0.2756(112) 0.1044(9) -0.2358(10) 0.056 Uiso calc R H
N(5) 1 0.6343(13) 0.1767(4) 0.4394(8) 0.029(2) Uani d . N
C(8) 1 0.5555(19) 0.1678(5) 0.3160(10) 0.036(3) Uani d . C
H(8A) 1 0.4802(19) 0.1326(5) 0.3071(10) 0.043 Uiso calc R H
H(8B) 1 0.4650(19) 0.1986(5) 0.2891(10) 0.043 Uiso calc R H
C(9) 1 0.7052(21) 0.1648(5) 0.2432(11) 0.046(4) Uani d . C
H(9A) 1 0.7743(90) 0.2005(14) 0.2465(59) 0.069 Uiso calc R H
H(9B) 1 0.6414(24) 0.1573(37) 0.1665(17) 0.069 Uiso calc R H
H(9C) 1 0.7972(76) 0.1349(25) 0.2694(46) 0.069 Uiso calc R H
C(10) 1 0.7487(20) 0.2307(6) 0.4553(13) 0.048(4) Uani d . C
H(10A) 1 0.8107(20) 0.2338(6) 0.5345(13) 0.057 Uiso calc R H
H(10B) 1 0.8531(20) 0.2284(6) 0.4118(13) 0.057 Uiso calc R H
C(11) 1 0.6348(19) 0.2827(5) 0.4224(11) 0.036(3) Uani d . C
H(11A) 1 0.7235(19) 0.3142(8) 0.4221(65) 0.054 Uiso calc R H
H(11B) 1 0.5502(86) 0.2901(19) 0.4755(39) 0.054 Uiso calc R H
H(11C) 1 0.5562(90) 0.2780(13) 0.3480(29) 0.054 Uiso calc R H
C(12) 1 0.4587(18) 0.1793(6) 0.4935(11) 0.043(3) Uani d . C
H(12A) 1 0.3708(18) 0.2088(6) 0.4566(11) 0.051 Uiso calc R H
H(12B) 1 0.3889(18) 0.1433(6) 0.4813(11) 0.051 Uiso calc R H
C(13) 1 0.5042(21) 0.1909(6) 0.6142(12) 0.053(4) Uani d . C
H(13A) 1 0.3885(43) 0.1848(39) 0.6461(18) 0.080 Uiso calc R H
H(13B) 1 0.5465(133) 0.2297(13) 0.6265(12) 0.080 Uiso calc R H
H(13C) 1 0.6075(97) 0.1659(28) 0.6500(17) 0.080 Uiso calc R H
C(14) 1 0.7727(21) 0.1324(6) 0.4882(11) 0.047(4) Uani d . C
H(14A) 1 0.8218(21) 0.1410(6) 0.5674(11) 0.056 Uiso calc R H
H(14B) 1 0.8843(21) 0.1325(6) 0.4499(11) 0.056 Uiso calc R H
C(15) 1 0.6773(22) 0.0715(6) 0.4785(11) 0.050(4) Uani d . C
H(15A) 1 0.5877(103) 0.0684(14) 0.5302(56) 0.075 Uiso calc R H
H(15B) 1 0.7790(25) 0.0433(6) 0.4967(74) 0.075 Uiso calc R H
H(15C) 1 0.6067(113) 0.0656(16) 0.4025(23) 0.075 Uiso calc R H

loop_
_atom_type_symbol
_atom_type_description
_atom_type_scat_dispersion_real
_atom_type_scat_dispersion_imag
_atom_type_scat_source
C C 0.0033 0.0016 'International Tables Vol C Tables 4.2.6.8 and 6.1.1.4'
H H 0.0000 0.0000 'International Tables Vol C Tables 4.2.6.8 and 6.1.1.4'
N N 0.0061 0.0033 'International Tables Vol C Tables 4.2.6.8 and 6.1.1.4'
Cl Cl 0.1484 0.1585 'International Tables Vol C Tables 4.2.6.8 and 6.1.1.4'
Pt Pt -1.7033 8.3905 'International Tables Vol C Tables 4.2.6.8 and 6.1.1.4'

loop_
_geom_angle_atom_site_label_1
_geom_angle_atom_site_label_2
_geom_angle_atom_site_label_3
_geom_angle
_geom_angle_publ_flag
N(3) Pt(1) N(1) 79.3(4) yes
N(3) Pt(1) Cl(2) 172.6(3) yes
N(1) Pt(1) Cl(2) 93.4(3) yes
N(3) Pt(1) Cl(1) 93.0(3) yes
N(1) Pt(1) Cl(1) 172.2(3) yes
Cl(2) Pt(1) Cl(1) 94.27(11) yes
C(3) N(1) C(1) 108.5(9) yes
C(3) N(1) Pt(1) 115.8(7) yes
C(1) N(1) Pt(1) 135.7(8) yes
C(3) N(2) C(2) 105.6(9) yes
C(3) N(2) C(7) 128.6(10) yes
C(2) N(2) C(7) 125.6(10) yes
C(4) N(3) C(5) 105.9(10) yes
C(4) N(3) Pt(1) 115.8(7) yes
C(5) N(3) Pt(1) 138.1(8) yes
C(4) N(4) C(6) 107.9(9) yes
N(1) C(1) C(2) 106.3(10) yes
N(2) C(2) C(1) 108.4(10) yes
N(1) C(3) N(2) 111.2(10) yes
N(1) C(3) C(4) 115.6(9) yes
N(2) C(3) C(4) 133.1(10) yes
N(4) C(4) N(3) 110.7(9) yes
N(4) C(4) C(3) 135.9(10) yes
N(3) C(4) C(3) 113.4(9) yes
N(3) C(5) C(6) 110.2(11) yes
C(5) C(6) N(4) 105.2(10) yes
C(14) N(5) C(12) 112.4(10) yes
C(14) N(5) C(10) 105.4(10) yes
C(12) N(5) C(10) 111.5(10) yes
C(14) N(5) C(8) 112.7(10) yes
C(12) N(5) C(8) 105.6(9) yes
C(10) N(5) C(8) 109.3(10) yes
C(9) C(8) N(5) 115.6(10) yes
C(11) C(10) N(5) 115.6(11) yes
C(13) C(12) N(5) 114.1(11) yes
N(5) C(14) C(15) 112.7(11) yes

loop_
_geom_bond_atom_site_label_1
_geom_bond_atom_site_label_2
_geom_bond_site_symmetry_2
_geom_bond_distance
_geom_bond_publ_flag
Pt(1) N(3) . 2.013(9) yes
Pt(1) N(1) . 2.021(9) yes
Pt(1) Cl(2) . 2.302(3) yes
Pt(1) Cl(1) . 2.315(3) yes
N(1) C(3) . 1.315(13) yes
N(1) C(1) . 1.353(14) yes
N(2) C(3) . 1.339(13) yes
N(2) C(2) . 1.372(14) yes
N(2) C(7) . 1.470(14) yes
N(3) C(4) . 1.353(14) yes
N(3) C(5) . 1.358(14) yes
N(4) C(4) . 1.322(13) yes
N(4) C(6) . 1.400(14) yes
C(1) C(2) . 1.38(2) yes
C(3) C(4) . 1.467(14) yes
C(5) C(6) . 1.36(2) yes
N(5) C(14) . 1.488(15) yes
N(5) C(12) . 1.51(2) yes
N(5) C(10) . 1.52(2) yes
N(5) C(8) . 1.527(15) yes
C(8) C(9) . 1.51(2) yes
C(10) C(11) . 1.50(2) yes
C(12) C(13) . 1.48(2) yes
C(14) C(15) . 1.60(2) yes

loop_
_cod_related_entry_id
_cod_related_entry_database
_cod_related_entry_code
1 ChemSpider 30652159
